data_4316931
loop_
_publ_author_name
'Hai-Long Jiang'
'Nobuko Tsumori'
'Qiang Xu'

_publ_section_title
;
 A Series of (6,6)-Connected Porous Lanthanide-Organic Framework
 Enantiomers with High Thermostability and Exposed Metal Sites: Scalable
 Syntheses, Structures, and Sorption Properties
;
_journal_name_full 'Inorganic Chemistry'
_journal_page_first 10001
_journal_page_last 10006
_journal_paper_doi 10.1021/ic101294s
_journal_volume 49
_journal_year 2010
_chemical_formula_sum 'C9 H5 O7 Yb'
_chemical_formula_weight 398.17
_chemical_name_systematic
; 
 ? 
;
_space_group_IT_number 95
_symmetry_cell_setting tetragonal
_symmetry_space_group_name_Hall 'P 4cw 2c'
_symmetry_space_group_name_H-M 'P 43 2 2'
_atom_sites_solution_hydrogens geom
_atom_sites_solution_primary direct
_atom_sites_solution_secondary difmap
_audit_creation_method SHELXL-97
_cell_angle_alpha 90.00
_cell_angle_beta 90.00
_cell_angle_gamma 90.00
_cell_formula_units_Z 4
_cell_length_a 10.2400(14)
_cell_length_b 10.2400(14)
_cell_length_c 14.420(3)
_cell_measurement_temperature 293(2)
_cell_volume 1512.0(4)
_computing_structure_refinement 'SHELXL-97 (Sheldrick, 1997)'
_computing_structure_solution 'SHELXS-97 (Sheldrick, 1990)'
_diffrn_ambient_temperature 293(2)
_diffrn_measured_fraction_theta_full 0.987
_diffrn_measured_fraction_theta_max 0.987
_diffrn_radiation_monochromator graphite
_diffrn_radiation_source 'fine-focus sealed tube'
_diffrn_radiation_type MoK\a
_diffrn_radiation_wavelength 0.71073
_diffrn_reflns_av_R_equivalents 0.0447
_diffrn_reflns_av_sigmaI/netI 0.0188
_diffrn_reflns_limit_h_max 13
_diffrn_reflns_limit_h_min -13
_diffrn_reflns_limit_k_max 13
_diffrn_reflns_limit_k_min -13
_diffrn_reflns_limit_l_max 18
_diffrn_reflns_limit_l_min -18
_diffrn_reflns_number 14561
_diffrn_reflns_theta_full 27.36
_diffrn_reflns_theta_max 27.36
_diffrn_reflns_theta_min 3.98
_exptl_absorpt_coefficient_mu 6.199
_exptl_absorpt_correction_T_max 1.0000
_exptl_absorpt_correction_T_min 0.7811
_exptl_absorpt_correction_type empirical
_exptl_crystal_colour colorless
_exptl_crystal_density_diffrn 1.749
_exptl_crystal_density_method 'not measured'
_exptl_crystal_description needle
_exptl_crystal_F_000 740
_exptl_crystal_size_max 0.10
_exptl_crystal_size_mid 0.06
_exptl_crystal_size_min 0.03
_platon_squeeze_details ' ?'
_refine_diff_density_max 1.026
_refine_diff_density_min -0.455
_refine_diff_density_rms 0.095
_refine_ls_abs_structure_details 'Flack H D (1983), Acta Cryst. A39, 876-881'
_refine_ls_abs_structure_Flack 0.001(17)
_refine_ls_extinction_method none
_refine_ls_goodness_of_fit_ref 1.097
_refine_ls_matrix_type full
_refine_ls_number_parameters 80
_refine_ls_number_reflns 1716
_refine_ls_number_restraints 0
_refine_ls_restrained_S_all 1.097
_refine_ls_R_factor_all 0.0171
_refine_ls_R_factor_gt 0.0165
_refine_ls_shift/su_max 0.001
_refine_ls_shift/su_mean 0.000
_refine_ls_structure_factor_coef Fsqd
_refine_ls_weighting_details 'calc w=1/[\s^2^(Fo^2^)+(0.0176P)^2^+2.4281P] where P=(Fo^2^+2Fc^2^)/3'
_refine_ls_weighting_scheme calc
_refine_ls_wR_factor_gt 0.0408
_refine_ls_wR_factor_ref 0.0410
_reflns_number_gt 1672
_reflns_number_total 1716
_reflns_threshold_expression >2sigma(I)
_cod_data_source_file ic101294s_si_002_6.cif
_cod_data_source_block 5b-Yb-P4322
_cod_database_code 4316931

loop_
_symmetry_equiv_pos_as_xyz
'x, y, z'
'-x, -y, z+1/2'
'-y, x, z+3/4'
'y, -x, z+1/4'
'-x, y, -z'
'x, -y, -z+1/2'
'y, x, -z+1/4'
'-y, -x, -z+3/4'

loop_
_atom_site_label
_atom_site_type_symbol
_atom_site_fract_x
_atom_site_fract_y
_atom_site_fract_z
_atom_site_U_iso_or_equiv
_atom_site_adp_type
_atom_site_occupancy
_atom_site_symmetry_multiplicity
_atom_site_calc_flag
_atom_site_refinement_flags
_atom_site_disorder_assembly
_atom_site_disorder_group
Yb1 Yb 0.148257(12) 0.148257(12) 0.1250 0.01044(6) Uani 1 2 d S . .
C3 C 0.0449(4) 0.6036(3) 0.0769(2) 0.0192(7) Uani 1 1 d . . .
H3A H 0.0759 0.5579 0.1282 0.023 Uiso 1 1 calc R . .
C4 C 0.0000 0.5356(5) 0.0000 0.0198(11) Uani 1 2 d S . .
C6 C 0.0000 0.3888(5) 0.0000 0.0212(11) Uani 1 2 d S . .
O2 O 0.0952(3) 0.7599(3) 0.23794(17) 0.0278(6) Uani 1 1 d . . .
C2 C 0.0438(4) 0.7399(3) 0.0780(2) 0.0163(7) Uani 1 1 d . . .
C5 C 0.0879(4) 0.8178(3) 0.1605(2) 0.0171(7) Uani 1 1 d . . .
O3 O 0.0730(3) 0.3344(3) 0.0583(2) 0.0319(7) Uani 1 1 d . . .
O1 O 0.1123(3) 0.9341(3) 0.1498(2) 0.0360(8) Uani 1 1 d . . .
C1 C 0.0000 0.8073(5) 0.0000 0.0161(10) Uani 1 2 d S . .
H1A H 0.0000 0.8982 0.0000 0.019 Uiso 1 2 calc SR . .
O4 O 0.3110(3) 0.3110(3) 0.1250 0.0501(13) Uani 1 2 d S . .

loop_
_atom_site_aniso_label
_atom_site_aniso_U_11
_atom_site_aniso_U_22
_atom_site_aniso_U_33
_atom_site_aniso_U_23
_atom_site_aniso_U_13
_atom_site_aniso_U_12
Yb1 0.01168(7) 0.01168(7) 0.00795(8) -0.00014(6) 0.00014(6) 0.00163(7)
C3 0.0303(19) 0.0144(15) 0.0128(15) 0.0016(12) -0.0103(15) 0.0015(14)
C4 0.031(3) 0.009(2) 0.020(2) 0.000 -0.007(2) 0.000
C6 0.035(3) 0.008(2) 0.021(2) 0.000 -0.007(2) 0.000
O2 0.0425(17) 0.0302(15) 0.0108(11) -0.0024(11) -0.0049(11) -0.0108(13)
C2 0.0220(17) 0.0151(17) 0.0118(15) -0.0031(13) -0.0002(14) -0.0011(14)
C5 0.0188(17) 0.0153(17) 0.0173(15) -0.0035(13) -0.0031(13) -0.0005(13)
O3 0.053(2) 0.0120(13) 0.0306(14) 0.0035(11) -0.0230(14) 0.0025(12)
O1 0.058(2) 0.0143(12) 0.0362(17) -0.0036(11) -0.0219(13) -0.0038(13)
C1 0.027(3) 0.007(2) 0.013(2) 0.000 -0.005(2) 0.000
O4 0.0297(14) 0.0297(14) 0.091(4) 0.004(2) -0.004(2) -0.0099(17)

loop_
_atom_type_symbol
_atom_type_description
_atom_type_scat_dispersion_real
_atom_type_scat_dispersion_imag
_atom_type_scat_source
C C 0.0033 0.0016 'International Tables Vol C Tables 4.2.6.8 and 6.1.1.4'
H H 0.0000 0.0000 'International Tables Vol C Tables 4.2.6.8 and 6.1.1.4'
O O 0.0106 0.0060 'International Tables Vol C Tables 4.2.6.8 and 6.1.1.4'
Yb Yb -0.3850 5.5486 'International Tables Vol C Tables 4.2.6.8 and 6.1.1.4'

loop_
_geom_angle_atom_site_label_1
_geom_angle_atom_site_label_2
_geom_angle_atom_site_label_3
_geom_angle
_geom_angle_site_symmetry_1
_geom_angle_site_symmetry_3
_geom_angle_publ_flag
O1 Yb1 O1 72.96(17) 7_455 1_545 ?
O1 Yb1 O2 88.42(12) 7_455 6_565 ?
O1 Yb1 O2 103.16(11) 1_545 6_565 ?
O1 Yb1 O2 103.16(11) 7_455 3_654 ?
O1 Yb1 O2 88.42(12) 1_545 3_654 ?
O2 Yb1 O2 165.71(17) 6_565 3_654 ?
O1 Yb1 O3 146.04(11) 7_455 7 ?
O1 Yb1 O3 74.91(12) 1_545 7 ?
O2 Yb1 O3 88.42(11) 6_565 7 ?
O2 Yb1 O3 86.53(11) 3_654 7 ?
O1 Yb1 O3 74.91(12) 7_455 . ?
O1 Yb1 O3 146.04(11) 1_545 . ?
O2 Yb1 O3 86.53(11) 6_565 . ?
O2 Yb1 O3 88.42(11) 3_654 . ?
O3 Yb1 O3 138.55(16) 7 . ?
O1 Yb1 O4 143.52(8) 7_455 . ?
O1 Yb1 O4 143.52(8) 1_545 . ?
O2 Yb1 O4 82.86(8) 6_565 . ?
O2 Yb1 O4 82.86(8) 3_654 . ?
O3 Yb1 O4 69.28(8) 7 . ?
O3 Yb1 O4 69.28(8) . . ?
O1 Yb1 C5 85.43(10) 7_455 3_654 ?
O1 Yb1 C5 89.01(10) 1_545 3_654 ?
O2 Yb1 C5 164.12(10) 6_565 3_654 ?
O2 Yb1 C5 18.76(10) 3_654 3_654 ?
O3 Yb1 C5 104.77(10) 7 3_654 ?
O3 Yb1 C5 77.74(10) . 3_654 ?
O4 Yb1 C5 93.46(6) . 3_654 ?
O1 Yb1 C5 89.01(10) 7_455 6_565 ?
O1 Yb1 C5 85.43(10) 1_545 6_565 ?
O2 Yb1 C5 18.76(10) 6_565 6_565 ?
O2 Yb1 C5 164.12(10) 3_654 6_565 ?
O3 Yb1 C5 77.74(10) 7 6_565 ?
O3 Yb1 C5 104.77(10) . 6_565 ?
O4 Yb1 C5 93.46(6) . 6_565 ?
C5 Yb1 C5 173.09(13) 3_654 6_565 ?
C4 C3 C2 120.5(3) . . ?
C3 C4 C3 119.9(5) . 5 ?
C3 C4 C6 120.1(2) . . ?
C3 C4 C6 120.1(2) 5 . ?
O3 C6 O3 127.3(5) 5 . ?
O3 C6 C4 116.3(2) 5 . ?
O3 C6 C4 116.3(2) . . ?
C5 O2 Yb1 126.3(2) . 4_565 ?
C1 C2 C3 119.3(3) . . ?
C1 C2 C5 118.2(3) . . ?
C3 C2 C5 122.5(3) . . ?
O1 C5 O2 123.7(3) . . ?
O1 C5 C2 118.5(3) . . ?
O2 C5 C2 117.9(3) . . ?
O1 C5 Yb1 88.7(2) . 4_565 ?
O2 C5 Yb1 34.96(17) . 4_565 ?
C2 C5 Yb1 152.7(2) . 4_565 ?
C6 O3 Yb1 149.1(3) . . ?
C5 O1 Yb1 177.1(3) . 1_565 ?
C2 C1 C2 120.6(5) 5 . ?

loop_
_geom_bond_atom_site_label_1
_geom_bond_atom_site_label_2
_geom_bond_distance
_geom_bond_site_symmetry_2
_geom_bond_publ_flag
Yb1 O1 2.252(3) 7_455 ?
Yb1 O1 2.252(3) 1_545 ?
Yb1 O2 2.255(3) 6_565 ?
Yb1 O2 2.255(3) 3_654 ?
Yb1 O3 2.270(3) 7 ?
Yb1 O3 2.270(3) . ?
Yb1 O4 2.357(4) . ?
Yb1 C5 3.173(4) 3_654 ?
Yb1 C5 3.173(4) 6_565 ?
C3 C4 1.388(4) . ?
C3 C2 1.396(5) . ?
C4 C3 1.388(4) 5 ?
C4 C6 1.504(7) . ?
C6 O3 1.255(3) 5 ?
C6 O3 1.255(3) . ?
O2 C5 1.266(5) . ?
O2 Yb1 2.255(3) 4_565 ?
C2 C1 1.394(4) . ?
C2 C5 1.502(4) . ?
C5 O1 1.227(4) . ?
C5 Yb1 3.173(4) 4_565 ?
O1 Yb1 2.252(3) 1_565 ?
C1 C2 1.394(4) 5 ?

loop_
_platon_squeeze_void_nr
_platon_squeeze_void_average_x
_platon_squeeze_void_average_y
_platon_squeeze_void_average_z
_platon_squeeze_void_volume
_platon_squeeze_void_count_electrons
1 0.500 0.500 0.761 646.5 42.7
